data_1557965
loop_
_publ_author_name
'Wang, Yang'
'Zhou, Chulu'
'Cheng, Jianhua'

_publ_section_title
;
 Binuclear Scandium Initiators for the Syndiospecific Triblock
 Copolymerization of Styrene with \e-Caprolactone
;
_journal_name_full Macromolecules
_journal_paper_doi 10.1021/acs.macromol.9b02602
_journal_year 2020
_chemical_formula_moiety 'C25 H41 Cl N O Sc Si'
_chemical_formula_sum 'C25 H41 Cl N O Sc Si'
_chemical_formula_weight 480.09
_space_group_crystal_system monoclinic
_space_group_IT_number 14
_space_group_name_Hall '-P 2ybc'
_space_group_name_H-M_alt 'P 1 21/c 1'
_atom_sites_solution_hydrogens geom
_atom_sites_solution_primary iterative
_atom_sites_solution_secondary iterative
_audit_creation_method SHELXL-2018/3
_cell_angle_alpha 90
_cell_angle_beta 101.1280(10)
_cell_angle_gamma 90
_cell_formula_units_Z 4
_cell_length_a 14.8573(13)
_cell_length_b 8.7978(7)
_cell_length_c 20.6966(18)
_cell_measurement_reflns_used 4624
_cell_measurement_temperature 193(2)
_cell_measurement_theta_max 26.12
_cell_measurement_theta_min 2.52
_cell_volume 2654.4(4)
_computing_molecular_graphics 'ORTEP-3 for Windows (Farrugia, 2014)'
_computing_publication_material 'WinGX publication routines (Farrugia, 2018)'
_computing_structure_refinement 'SHELXL-2018/3 (Sheldrick, 2018)'
_computing_structure_solution 'SUPERFLIP (Palatinus & Chapuis,2007)'
_diffrn_ambient_temperature 193(2)
_diffrn_measured_fraction_theta_full 0.994
_diffrn_measured_fraction_theta_max 0.994
_diffrn_measurement_device_type 'CCD area detector'
_diffrn_measurement_method 'phi and omega scans'
_diffrn_radiation_type MoK\a
_diffrn_radiation_wavelength 0.71073
_diffrn_reflns_av_R_equivalents 0.0279
_diffrn_reflns_av_unetI/netI 0.0324
_diffrn_reflns_Laue_measured_fraction_full 0.994
_diffrn_reflns_Laue_measured_fraction_max 0.994
_diffrn_reflns_limit_h_max 17
_diffrn_reflns_limit_h_min -17
_diffrn_reflns_limit_k_max 7
_diffrn_reflns_limit_k_min -10
_diffrn_reflns_limit_l_max 22
_diffrn_reflns_limit_l_min -24
_diffrn_reflns_number 13165
_diffrn_reflns_point_group_measured_fraction_full 0.994
_diffrn_reflns_point_group_measured_fraction_max 0.994
_diffrn_reflns_theta_full 24.999
_diffrn_reflns_theta_max 24.999
_diffrn_reflns_theta_min 1.397
_exptl_absorpt_coefficient_mu 0.439
_exptl_absorpt_correction_T_max 0.945
_exptl_absorpt_correction_T_min 0.924
_exptl_absorpt_correction_type empirical
_exptl_absorpt_process_details 'Sheldrick, G. M. SADABS, Version 2.10; Bruker AXS, Inc.: Madison, WI 2003.'
_exptl_crystal_colour Colorless
_exptl_crystal_density_diffrn 1.201
_exptl_crystal_density_method 'not measured'
_exptl_crystal_description Block
_exptl_crystal_F_000 1032
_exptl_crystal_size_max 0.210
_exptl_crystal_size_mid 0.150
_exptl_crystal_size_min 0.130
_refine_diff_density_max 0.555
_refine_diff_density_min -0.416
_refine_diff_density_rms 0.062
_refine_ls_extinction_method none
_refine_ls_goodness_of_fit_ref 1.037
_refine_ls_hydrogen_treatment constr
_refine_ls_matrix_type full
_refine_ls_number_parameters 271
_refine_ls_number_reflns 4661
_refine_ls_number_restraints 0
_refine_ls_restrained_S_all 1.037
_refine_ls_R_factor_all 0.0603
_refine_ls_R_factor_gt 0.0499
_refine_ls_shift/su_max 0.000
_refine_ls_shift/su_mean 0.000
_refine_ls_structure_factor_coef Fsqd
_refine_ls_weighting_details 'w=1/[\s^2^(Fo^2^)+(0.0825P)^2^+1.3287P] where P=(Fo^2^+2Fc^2^)/3'
_refine_ls_weighting_scheme calc
_refine_ls_wR_factor_gt 0.1329
_refine_ls_wR_factor_ref 0.1427
_reflns_Friedel_coverage 0.000
_reflns_number_gt 3824
_reflns_number_total 4661
_reflns_threshold_expression 'I > 2\s(I)'
_cod_data_source_file ma9b02602_si_002.cif
_cod_data_source_block D195
_cod_original_sg_symbol_H-M 'P 21/c'
_cod_database_code 1557965
_shelx_shelxl_version_number 2018/3
_shelx_space_group_comment
;
The symmetry employed for this shelxl refinement is uniquely defined
by the following loop, which should always be used as a source of
symmetry information in preference to the above space-group names.
They are only intended as comments.
;
_shelx_estimated_absorpt_t_min 0.913
_shelx_estimated_absorpt_t_max 0.945

loop_
_space_group_symop_operation_xyz
'x, y, z'
'-x, y+1/2, -z+1/2'
'-x, -y, -z'
'x, -y-1/2, z-1/2'

loop_
_atom_site_label
_atom_site_type_symbol
_atom_site_fract_x
_atom_site_fract_y
_atom_site_fract_z
_atom_site_U_iso_or_equiv
_atom_site_adp_type
_atom_site_occupancy
_atom_site_site_symmetry_order
_atom_site_calc_flag
_atom_site_refinement_flags_posn
_atom_site_refinement_flags_adp
_atom_site_refinement_flags_occupancy
_atom_site_disorder_assembly
_atom_site_disorder_group
C1 C 0.14651(19) 0.0015(3) -0.02198(16) 0.0460(7) Uani 1 1 d . . . . .
H1A H 0.183490 -0.092882 -0.016755 0.055 Uiso 1 1 calc R U . . .
H1B H 0.090597 -0.016768 -0.003705 0.055 Uiso 1 1 calc R U . . .
C2 C 0.12051(18) 0.0399(3) -0.09220(15) 0.0445(7) Uani 1 1 d . . . . .
C3 C 0.1196(2) -0.0645(4) -0.1440(2) 0.0624(10) Uani 1 1 d . . . . .
H3 H 0.133689 -0.168076 -0.133818 0.075 Uiso 1 1 calc R U . . .
C4 C 0.0988(2) -0.0202(5) -0.2089(2) 0.0739(11) Uani 1 1 d . . . . .
H4 H 0.100573 -0.093036 -0.242511 0.089 Uiso 1 1 calc R U . . .
C5 C 0.0758(3) 0.1262(6) -0.22569(19) 0.0737(11) Uani 1 1 d . . . . .
H5 H 0.059710 0.154812 -0.270707 0.088 Uiso 1 1 calc R U . . .
C6 C 0.0760(2) 0.2337(4) -0.17630(17) 0.0619(9) Uani 1 1 d . . . . .
H6 H 0.059875 0.336196 -0.187486 0.074 Uiso 1 1 calc R U . . .
C7 C 0.09984(19) 0.1906(3) -0.11040(15) 0.0446(7) Uani 1 1 d . . . . .
C8 C 0.1239(2) 0.4562(3) -0.07524(17) 0.0524(8) Uani 1 1 d . . . . .
H8A H 0.128234 0.522564 -0.036734 0.079 Uiso 1 1 calc R U . . .
H8B H 0.181380 0.460911 -0.091747 0.079 Uiso 1 1 calc R U . . .
H8C H 0.073086 0.489858 -0.109772 0.079 Uiso 1 1 calc R U . . .
C9 C 0.0192(2) 0.2997(4) -0.03148(19) 0.0563(9) Uani 1 1 d . . . . .
H9A H 0.023719 0.372263 0.004926 0.085 Uiso 1 1 calc R U . . .
H9B H -0.031149 0.329574 -0.067143 0.085 Uiso 1 1 calc R U . . .
H9C H 0.007299 0.197789 -0.015911 0.085 Uiso 1 1 calc R U . . .
C10 C 0.1602(3) 0.0911(5) 0.17235(19) 0.0721(11) Uani 1 1 d . . . . .
H10A H 0.093563 0.097122 0.154275 0.087 Uiso 1 1 calc R U . . .
H10B H 0.181305 0.190057 0.192502 0.087 Uiso 1 1 calc R U . . .
C11 C 0.1813(3) -0.0367(6) 0.2224(2) 0.0961(15) Uani 1 1 d . . . . .
H11A H 0.227712 -0.003575 0.260791 0.115 Uiso 1 1 calc R U . . .
H11B H 0.125025 -0.067302 0.238102 0.115 Uiso 1 1 calc R U . . .
C12 C 0.2170(3) -0.1661(5) 0.1882(2) 0.0818(13) Uani 1 1 d . . . . .
H12A H 0.281395 -0.188799 0.208899 0.098 Uiso 1 1 calc R U . . .
H12B H 0.179535 -0.258417 0.190214 0.098 Uiso 1 1 calc R U . . .
C13 C 0.2109(3) -0.1164(4) 0.11864(19) 0.0672(10) Uani 1 1 d . . . . .
H13A H 0.264182 -0.153616 0.100990 0.081 Uiso 1 1 calc R U . . .
H13B H 0.153911 -0.154878 0.090452 0.081 Uiso 1 1 calc R U . . .
C14 C 0.39062(16) 0.2715(3) 0.07177(12) 0.0296(5) Uani 1 1 d . . . . .
C15 C 0.39281(17) 0.1106(3) 0.06493(14) 0.0349(6) Uani 1 1 d . . . . .
C16 C 0.36506(17) 0.0722(3) -0.00164(14) 0.0369(6) Uani 1 1 d . . . . .
C17 C 0.34666(17) 0.2094(3) -0.03829(13) 0.0347(6) Uani 1 1 d . . . . .
C18 C 0.36283(16) 0.3312(3) 0.00670(12) 0.0301(5) Uani 1 1 d . . . . .
C19 C 0.4298(2) -0.0004(3) 0.11938(18) 0.0536(8) Uani 1 1 d . . . . .
H19A H 0.444318 0.053947 0.161445 0.080 Uiso 1 1 calc R U . . .
H19B H 0.383569 -0.078544 0.121786 0.080 Uiso 1 1 calc R U . . .
H19C H 0.485503 -0.048463 0.110210 0.080 Uiso 1 1 calc R U . . .
C20 C 0.3655(2) -0.0856(3) -0.03017(18) 0.0552(8) Uani 1 1 d . . . . .
H20A H 0.342850 -0.081444 -0.077854 0.083 Uiso 1 1 calc R U . . .
H20B H 0.428177 -0.125778 -0.021181 0.083 Uiso 1 1 calc R U . . .
H20C H 0.325700 -0.151987 -0.009989 0.083 Uiso 1 1 calc R U . . .
C21 C 0.3269(2) 0.2202(4) -0.11229(14) 0.0492(8) Uani 1 1 d . . . . .
H21A H 0.318466 0.117938 -0.131218 0.074 Uiso 1 1 calc R U . . .
H21B H 0.270988 0.279908 -0.126838 0.074 Uiso 1 1 calc R U . . .
H21C H 0.378500 0.269926 -0.126982 0.074 Uiso 1 1 calc R U . . .
C22 C 0.35751(19) 0.4969(3) -0.01259(14) 0.0413(7) Uani 1 1 d . . . . .
H22A H 0.371453 0.559948 0.027107 0.062 Uiso 1 1 calc R U . . .
H22B H 0.402050 0.517968 -0.040738 0.062 Uiso 1 1 calc R U . . .
H22C H 0.295579 0.520242 -0.036678 0.062 Uiso 1 1 calc R U . . .
C23 C 0.4236(3) 0.5839(4) 0.14290(18) 0.0665(10) Uani 1 1 d . . . . .
H23A H 0.451025 0.619702 0.106231 0.100 Uiso 1 1 calc R U . . .
H23B H 0.358304 0.610279 0.134586 0.100 Uiso 1 1 calc R U . . .
H23C H 0.454625 0.632276 0.183827 0.100 Uiso 1 1 calc R U . . .
C24 C 0.5630(2) 0.3354(4) 0.17411(16) 0.0569(8) Uani 1 1 d . . . . .
H24A H 0.573245 0.225562 0.178754 0.085 Uiso 1 1 calc R U . . .
H24B H 0.593908 0.374742 0.139834 0.085 Uiso 1 1 calc R U . . .
H24C H 0.587716 0.385641 0.216038 0.085 Uiso 1 1 calc R U . . .
C25 C 0.3830(2) 0.3143(4) 0.22119(15) 0.0605(9) Uani 1 1 d . . . . .
H25A H 0.388528 0.203847 0.226824 0.091 Uiso 1 1 calc R U . . .
H25B H 0.414339 0.364805 0.261497 0.091 Uiso 1 1 calc R U . . .
H25C H 0.318017 0.342808 0.212256 0.091 Uiso 1 1 calc R U . . .
O1 O 0.21040(14) 0.0508(2) 0.12144(10) 0.0516(5) Uani 1 1 d . . . . .
Si1 Si 0.43664(5) 0.37409(9) 0.15059(4) 0.0389(2) Uani 1 1 d . . . . .
Cl1 Cl 0.18232(5) 0.41269(9) 0.09441(4) 0.0528(2) Uani 1 1 d . . . . .
Sc1 Sc 0.22914(3) 0.19407(5) 0.03421(2) 0.03163(17) Uani 1 1 d . . . . .
N1 N 0.10739(15) 0.2987(3) -0.05639(12) 0.0418(6) Uani 1 1 d . . . . .

loop_
_atom_site_aniso_label
_atom_site_aniso_U_11
_atom_site_aniso_U_22
_atom_site_aniso_U_33
_atom_site_aniso_U_23
_atom_site_aniso_U_13
_atom_site_aniso_U_12
C1 0.0359(14) 0.0297(15) 0.072(2) -0.0010(14) 0.0095(14) -0.0050(12)
C2 0.0304(14) 0.0440(17) 0.0574(18) -0.0094(14) 0.0046(13) -0.0056(12)
C3 0.0458(18) 0.053(2) 0.084(3) -0.0255(18) 0.0030(17) -0.0061(15)
C4 0.056(2) 0.100(3) 0.063(2) -0.036(2) 0.0038(18) -0.012(2)
C5 0.062(2) 0.101(3) 0.052(2) -0.011(2) -0.0047(17) -0.018(2)
C6 0.053(2) 0.065(2) 0.059(2) 0.0019(17) -0.0097(16) -0.0081(17)
C7 0.0310(14) 0.0471(17) 0.0526(18) -0.0056(13) 0.0008(13) -0.0047(12)
C8 0.0427(16) 0.0382(17) 0.072(2) 0.0061(15) -0.0005(15) 0.0033(13)
C9 0.0320(15) 0.0518(19) 0.085(2) -0.0059(16) 0.0106(15) 0.0031(13)
C10 0.062(2) 0.091(3) 0.074(2) 0.014(2) 0.039(2) 0.001(2)
C11 0.097(3) 0.125(4) 0.076(3) 0.037(3) 0.041(3) 0.004(3)
C12 0.096(3) 0.081(3) 0.067(3) 0.027(2) 0.012(2) -0.019(2)
C13 0.070(2) 0.053(2) 0.077(2) 0.0197(18) 0.0097(19) -0.0106(17)
C14 0.0304(13) 0.0252(13) 0.0334(13) 0.0021(10) 0.0065(10) 0.0005(10)
C15 0.0311(13) 0.0271(13) 0.0468(15) 0.0052(11) 0.0078(11) 0.0030(10)
C16 0.0296(13) 0.0330(14) 0.0500(16) -0.0081(12) 0.0121(12) -0.0007(11)
C17 0.0274(13) 0.0402(15) 0.0383(14) -0.0034(11) 0.0111(11) -0.0021(11)
C18 0.0273(12) 0.0285(13) 0.0349(13) 0.0037(10) 0.0071(10) -0.0011(10)
C19 0.0526(18) 0.0312(16) 0.072(2) 0.0174(14) -0.0006(15) 0.0073(13)
C20 0.0506(18) 0.0373(17) 0.081(2) -0.0216(15) 0.0196(17) 0.0012(14)
C21 0.0433(16) 0.072(2) 0.0336(15) -0.0064(14) 0.0096(12) -0.0034(15)
C22 0.0425(15) 0.0337(15) 0.0452(16) 0.0139(12) 0.0021(12) -0.0049(12)
C23 0.087(3) 0.0417(18) 0.064(2) -0.0169(15) -0.0038(19) -0.0032(17)
C24 0.0465(18) 0.076(2) 0.0437(17) -0.0019(15) -0.0027(14) -0.0087(16)
C25 0.058(2) 0.087(3) 0.0366(17) -0.0005(15) 0.0108(15) -0.0036(18)
O1 0.0497(12) 0.0536(13) 0.0567(13) 0.0135(10) 0.0229(10) 0.0000(10)
Si1 0.0431(4) 0.0389(4) 0.0330(4) -0.0023(3) 0.0032(3) -0.0033(3)
Cl1 0.0514(4) 0.0506(5) 0.0565(5) -0.0125(3) 0.0111(4) 0.0148(3)
Sc1 0.0297(3) 0.0267(3) 0.0398(3) 0.00091(19) 0.0099(2) 0.00064(19)
N1 0.0297(12) 0.0369(13) 0.0569(15) -0.0010(11) 0.0037(10) 0.0004(9)

loop_
_atom_type_symbol
_atom_type_description
_atom_type_scat_dispersion_real
_atom_type_scat_dispersion_imag
_atom_type_scat_source
C C 0.0033 0.0016 'International Tables Vol C Tables 4.2.6.8 and 6.1.1.4'
H H 0.0000 0.0000 'International Tables Vol C Tables 4.2.6.8 and 6.1.1.4'
O O 0.0106 0.0060 'International Tables Vol C Tables 4.2.6.8 and 6.1.1.4'
Si Si 0.0817 0.0704 'International Tables Vol C Tables 4.2.6.8 and 6.1.1.4'
Cl Cl 0.1484 0.1585 'International Tables Vol C Tables 4.2.6.8 and 6.1.1.4'
Sc Sc 0.2519 0.3716 'International Tables Vol C Tables 4.2.6.8 and 6.1.1.4'
N N 0.0061 0.0033 'International Tables Vol C Tables 4.2.6.8 and 6.1.1.4'

loop_
_geom_angle_atom_site_label_1
_geom_angle_atom_site_label_2
_geom_angle_atom_site_label_3
_geom_angle
_geom_angle_site_symmetry_1
_geom_angle_site_symmetry_3
_geom_angle_publ_flag
C2 C1 Sc1 110.30(18) . . ?
C7 C2 C3 116.4(3) . . ?
C7 C2 C1 119.2(3) . . ?
C3 C2 C1 124.4(3) . . ?
C4 C3 C2 121.7(4) . . ?
C5 C4 C3 121.0(4) . . ?
C4 C5 C6 119.4(4) . . ?
C5 C6 C7 119.8(4) . . ?
C6 C7 C2 121.6(3) . . ?
C6 C7 N1 122.7(3) . . ?
C2 C7 N1 115.7(3) . . ?
O1 C10 C11 104.4(3) . . ?
C12 C11 C10 106.6(3) . . ?
C13 C12 C11 105.9(4) . . ?
O1 C13 C12 104.8(3) . . ?
C15 C14 C18 106.2(2) . . ?
C15 C14 Si1 123.65(19) . . ?
C18 C14 Si1 129.28(18) . . ?
C15 C14 Sc1 74.58(14) . . ?
C18 C14 Sc1 73.65(13) . . ?
Si1 C14 Sc1 125.14(12) . . ?
C16 C15 C14 109.2(2) . . ?
C16 C15 C19 125.0(2) . . ?
C14 C15 C19 125.4(3) . . ?
C16 C15 Sc1 74.56(14) . . ?
C14 C15 Sc1 72.16(14) . . ?
C19 C15 Sc1 125.07(19) . . ?
C15 C16 C17 108.0(2) . . ?
C15 C16 C20 125.7(3) . . ?
C17 C16 C20 125.9(3) . . ?
C15 C16 Sc1 73.06(14) . . ?
C17 C16 Sc1 73.37(14) . . ?
C20 C16 Sc1 124.78(19) . . ?
C18 C17 C16 107.6(2) . . ?
C18 C17 C21 126.8(2) . . ?
C16 C17 C21 125.1(2) . . ?
C18 C17 Sc1 72.31(14) . . ?
C16 C17 Sc1 73.79(14) . . ?
C21 C17 Sc1 126.06(18) . . ?
C17 C18 C14 108.9(2) . . ?
C17 C18 C22 124.5(2) . . ?
C14 C18 C22 126.5(2) . . ?
C17 C18 Sc1 74.95(14) . . ?
C14 C18 Sc1 72.78(13) . . ?
C22 C18 Sc1 121.78(17) . . ?
C10 O1 C13 106.3(3) . . ?
C10 O1 Sc1 127.2(2) . . ?
C13 O1 Sc1 121.5(2) . . ?
C23 Si1 C25 107.05(18) . . ?
C23 Si1 C14 112.91(14) . . ?
C25 Si1 C14 113.93(14) . . ?
C23 Si1 C24 106.54(17) . . ?
C25 Si1 C24 107.57(15) . . ?
C14 Si1 C24 108.48(13) . . ?
O1 Sc1 C1 81.70(10) . . ?
O1 Sc1 Cl1 86.63(6) . . ?
C1 Sc1 Cl1 131.49(8) . . ?
O1 Sc1 C14 99.44(8) . . ?
C1 Sc1 C14 139.58(9) . . ?
Cl1 Sc1 C14 88.71(6) . . ?
O1 Sc1 C18 132.91(8) . . ?
C1 Sc1 C18 128.41(10) . . ?
Cl1 Sc1 C18 93.05(6) . . ?
C14 Sc1 C18 33.57(8) . . ?
O1 Sc1 C15 84.08(8) . . ?
C1 Sc1 C15 108.25(10) . . ?
Cl1 Sc1 C15 117.14(7) . . ?
C14 Sc1 C15 33.26(8) . . ?
C18 Sc1 C15 54.51(8) . . ?
O1 Sc1 N1 128.11(8) . . ?
C1 Sc1 N1 69.65(9) . . ?
Cl1 Sc1 N1 81.87(6) . . ?
C14 Sc1 N1 130.44(8) . . ?
C18 Sc1 N1 98.24(8) . . ?
C15 Sc1 N1 145.16(9) . . ?
O1 Sc1 C17 135.41(8) . . ?
C1 Sc1 C17 95.93(10) . . ?
Cl1 Sc1 C17 123.77(7) . . ?
C14 Sc1 C17 55.20(8) . . ?
C18 Sc1 C17 32.74(8) . . ?
C15 Sc1 C17 54.19(9) . . ?
N1 Sc1 C17 91.02(8) . . ?
O1 Sc1 C16 103.10(8) . . ?
C1 Sc1 C16 85.22(10) . . ?
Cl1 Sc1 C16 143.24(6) . . ?
C14 Sc1 C16 54.93(8) . . ?
C18 Sc1 C16 54.36(8) . . ?
C15 Sc1 C16 32.39(9) . . ?
N1 Sc1 C16 115.97(9) . . ?
C17 Sc1 C16 32.84(9) . . ?
C7 N1 C8 113.8(2) . . ?
C7 N1 C9 109.0(2) . . ?
C8 N1 C9 106.7(2) . . ?
C7 N1 Sc1 105.72(16) . . ?
C8 N1 Sc1 114.16(17) . . ?
C9 N1 Sc1 107.24(19) . . ?

loop_
_geom_bond_atom_site_label_1
_geom_bond_atom_site_label_2
_geom_bond_distance
_geom_bond_site_symmetry_2
_geom_bond_publ_flag
C1 C2 1.469(4) . ?
C1 Sc1 2.276(3) . ?
C2 C7 1.396(4) . ?
C2 C3 1.410(4) . ?
C3 C4 1.374(6) . ?
C4 C5 1.361(6) . ?
C5 C6 1.392(5) . ?
C6 C7 1.394(5) . ?
C7 N1 1.456(4) . ?
C8 N1 1.472(4) . ?
C9 N1 1.498(4) . ?
C10 O1 1.448(4) . ?
C10 C11 1.520(6) . ?
C11 C12 1.492(7) . ?
C12 C13 1.491(5) . ?
C13 O1 1.472(4) . ?
C14 C15 1.424(3) . ?
C14 C18 1.430(3) . ?
C14 Si1 1.874(3) . ?
C14 Sc1 2.471(2) . ?
C15 C16 1.401(4) . ?
C15 C19 1.512(4) . ?
C15 Sc1 2.502(2) . ?
C16 C17 1.424(4) . ?
C16 C20 1.509(4) . ?
C16 Sc1 2.521(2) . ?
C17 C18 1.409(4) . ?
C17 C21 1.506(4) . ?
C17 Sc1 2.516(2) . ?
C18 C22 1.509(3) . ?
C18 Sc1 2.482(2) . ?
C23 Si1 1.860(3) . ?
C24 Si1 1.877(3) . ?
C25 Si1 1.870(3) . ?
O1 Sc1 2.263(2) . ?
Cl1 Sc1 2.4637(8) . ?
Sc1 N1 2.515(2) . ?
